data_2223118
loop_
_publ_author_name
'Kalibabchuk, Valentina A.'
'Usenko, Natalia I.'
'Golenya, Irina A.'
'Iskenderov, Turganbay S.'
'Haukka, Matti'

_publ_section_title
Poly[bis[\m~4~-<i>N</i>-(2-hydroxyiminopropionyl)-<i>N</i>'-(2-oxidoiminopropionyl)propane-1,3-diaminato]dimethanolcalciumdicopper(II)]
_journal_coeditor_code HY2216
_journal_issue 9
_journal_name_full 'Acta Crystallographica Section E'
_journal_page_first m1139
_journal_page_last m1140
_journal_paper_doi 10.1107/S1600536809033467
_journal_volume 65
_journal_year 2009
_chemical_formula_iupac '[Ca Cu2 (C9 H13 N4 O4)2 (C H4 O)2]'
_chemical_formula_moiety 'C20 H34 Ca Cu2 N8 O10'
_chemical_formula_sum 'C20 H34 Ca Cu2 N8 O10'
_chemical_formula_weight 713.71
_chemical_name_systematic
Poly[bis[\m~4~-<i>N</i>-(2-hydroxyiminopropionyl)-<i>N</i>'-(2-oxidoiminopropionyl)propane-1,3-diaminato]dimethanolcalciumdicopper(II)]
_space_group_IT_number 14
_symmetry_cell_setting monoclinic
_symmetry_space_group_name_Hall '-P 2yn'
_symmetry_space_group_name_H-M 'P 1 21/n 1'
_atom_sites_solution_hydrogens geom
_atom_sites_solution_primary direct
_atom_sites_solution_secondary difmap
_audit_creation_method SHELXL-97
_cell_angle_alpha 90.00
_cell_angle_beta 97.882(2)
_cell_angle_gamma 90.00
_cell_formula_units_Z 2
_cell_length_a 10.0554(4)
_cell_length_b 8.7794(3)
_cell_length_c 15.4465(7)
_cell_measurement_reflns_used 3254
_cell_measurement_temperature 120(2)
_cell_measurement_theta_max 27.48
_cell_measurement_theta_min 1.00
_cell_volume 1350.74(9)
_computing_cell_refinement 'DENZO/SCALEPACK (Otwinowski & Minor, 1997)'
_computing_data_collection 'COLLECT (Nonius, 1998)'
_computing_data_reduction 'DENZO/SCALEPACK (Otwinowski & Minor, 1997)'
_computing_molecular_graphics 'ORTEP-3 (Farrugia, 1997)'
_computing_publication_material 'SHELXL97 (Sheldrick, 2008)'
_computing_structure_refinement 'SHELXL97 (Sheldrick, 2008)'
_computing_structure_solution 'SIR2004 (Burla <i>et al.</i>,  2005)'
_diffrn_ambient_temperature 120(2)
_diffrn_detector_area_resol_mean 9
_diffrn_measured_fraction_theta_full 0.993
_diffrn_measured_fraction_theta_max 0.993
_diffrn_measurement_device '95mm CCD camera on \k-goniostat'
_diffrn_measurement_device_type 'Nonius KappaCCD'
_diffrn_measurement_method '\f and \w scans with \k offset'
_diffrn_radiation_monochromator 'horizontally mounted graphite crystal'
_diffrn_radiation_source 'fine-focus sealed tube'
_diffrn_radiation_type MoK\a
_diffrn_radiation_wavelength 0.71073
_diffrn_reflns_av_R_equivalents 0.0351
_diffrn_reflns_av_sigmaI/netI 0.0408
_diffrn_reflns_limit_h_max 13
_diffrn_reflns_limit_h_min -11
_diffrn_reflns_limit_k_max 10
_diffrn_reflns_limit_k_min -11
_diffrn_reflns_limit_l_max 19
_diffrn_reflns_limit_l_min -20
_diffrn_reflns_number 8392
_diffrn_reflns_theta_full 27.48
_diffrn_reflns_theta_max 27.48
_diffrn_reflns_theta_min 2.59
_exptl_absorpt_coefficient_mu 1.834
_exptl_absorpt_correction_T_max 0.7962
_exptl_absorpt_correction_T_min 0.6216
_exptl_absorpt_correction_type multi-scan
_exptl_absorpt_process_details '(SADABS; Sheldrick, 1996)'
_exptl_crystal_colour 'dark red'
_exptl_crystal_density_diffrn 1.755
_exptl_crystal_density_method 'not measured'
_exptl_crystal_description block
_exptl_crystal_F_000 736
_exptl_crystal_size_max 0.28
_exptl_crystal_size_mid 0.24
_exptl_crystal_size_min 0.13
_refine_diff_density_max 1.107
_refine_diff_density_min -0.556
_refine_ls_extinction_method none
_refine_ls_goodness_of_fit_ref 1.040
_refine_ls_hydrogen_treatment constr
_refine_ls_matrix_type full
_refine_ls_number_parameters 192
_refine_ls_number_reflns 3074
_refine_ls_number_restraints 0
_refine_ls_restrained_S_all 1.040
_refine_ls_R_factor_all 0.0409
_refine_ls_R_factor_gt 0.0301
_refine_ls_shift/su_max 0.002
_refine_ls_shift/su_mean 0.000
_refine_ls_structure_factor_coef Fsqd
_refine_ls_weighting_details 'calc w=1/[\s^2^(Fo^2^)+(0.0351P)^2^+1.0009P] where P=(Fo^2^+2Fc^2^)/3'
_refine_ls_weighting_scheme calc
_refine_ls_wR_factor_gt 0.0745
_refine_ls_wR_factor_ref 0.0787
_reflns_number_gt 2573
_reflns_number_total 3074
_reflns_threshold_expression I>2\s(I)
_cod_data_source_file hy2216.cif
_cod_data_source_block I
_cod_depositor_comments
;
The following automatic conversions were performed:
'_symmetry_cell_setting' value 'Monoclinic' changed to 'monoclinic'
according to '/home/saulius/struct/CIF-dictionaries/cif_core.dic'
dictionary named 'cif_core.dic' version 2.4.1 from 2010-06-29.

Automatic conversion script
Id: cif_fix_enum 1527 2010-12-29 10:47:43Z saulius 

The following automatic conversions were performed:

'_symmetry_cell_setting' value 'Monoclinic' changed to 'monoclinic'
according to /home/saulius/struct/CIF-dictionaries/cif_core.dic
dictionary named 'cif_core.dic' version 2.4.1 from 2010-06-29.

Automatic conversion script
Id: cif_fix_values 1715 2011-07-08 13:25:40Z adriana 
;
_cod_original_sg_symbol_H-M 'P 21/n'
_cod_database_code 2223118
_cod_database_fobs_code 2223118

loop_
_symmetry_equiv_pos_as_xyz
'x, y, z'
'-x+1/2, y+1/2, -z+1/2'
'-x, -y, -z'
'x-1/2, -y-1/2, z-1/2'

loop_
_atom_site_type_symbol
_atom_site_label
_atom_site_fract_x
_atom_site_fract_y
_atom_site_fract_z
_atom_site_U_iso_or_equiv
_atom_site_adp_type
_atom_site_calc_flag
_atom_site_refinement_flags
_atom_site_occupancy
_atom_site_disorder_assembly
_atom_site_disorder_group
Cu Cu1 0.07005(3) 0.90813(3) 0.122024(17) 0.01389(10) Uani d . 1 . .
Ca Ca1 0.0000 1.0000 0.5000 0.01418(14) Uani d S 1 . .
O O1 -0.02176(17) 1.23359(18) 0.11376(10) 0.0201(4) Uani d . 1 . .
H H1O 0.0287 1.2169 0.0643 0.030 Uiso d R 1 . .
O O2 0.11916(16) 1.14306(18) -0.00651(10) 0.0171(3) Uani d . 1 . .
O O3 -0.05881(17) 0.92919(19) 0.35557(10) 0.0213(4) Uani d . 1 . .
O O4 0.38614(16) 0.70750(19) 0.04006(11) 0.0210(4) Uani d . 1 . .
O O5 -0.21320(16) 1.12267(19) 0.48180(11) 0.0219(4) Uani d . 1 . .
H H5O -0.2529 1.2181 0.4868 0.033 Uiso d R 1 . .
N N1 -0.01214(18) 1.0977(2) 0.15866(12) 0.0146(4) Uani d . 1 . .
N N2 0.01537(19) 0.8358(2) 0.23095(12) 0.0173(4) Uani d . 1 . .
N N3 0.1956(2) 0.7474(2) 0.10597(12) 0.0180(4) Uani d . 1 . .
N N4 0.15835(18) 1.0068(2) 0.03093(12) 0.0144(4) Uani d . 1 . .
C C1 -0.1226(3) 1.2240(3) 0.27158(17) 0.0288(6) Uani d . 1 . .
H H1A -0.0570 1.3063 0.2843 0.043 Uiso calc R 1 . .
H H1B -0.1542 1.1913 0.3259 0.043 Uiso calc R 1 . .
H H1C -0.1989 1.2607 0.2305 0.043 Uiso calc R 1 . .
C C2 -0.0587(2) 1.0934(3) 0.23219(15) 0.0169(5) Uani d . 1 . .
C C3 -0.0343(2) 0.9408(3) 0.27836(15) 0.0168(5) Uani d . 1 . .
C C4 0.0562(3) 0.6895(3) 0.27209(15) 0.0225(5) Uani d . 1 . .
H H4A -0.0109 0.6109 0.2505 0.027 Uiso calc R 1 . .
H H4B 0.0575 0.6985 0.3361 0.027 Uiso calc R 1 . .
C C5 0.1924(3) 0.6394(3) 0.25333(17) 0.0294(6) Uani d . 1 . .
H H5A 0.2165 0.5452 0.2872 0.035 Uiso calc R 1 . .
H H5B 0.2581 0.7185 0.2762 0.035 Uiso calc R 1 . .
C C6 0.2103(3) 0.6087(3) 0.15904(17) 0.0251(5) Uani d . 1 . .
H H6A 0.3006 0.5648 0.1570 0.030 Uiso calc R 1 . .
H H6B 0.1429 0.5329 0.1340 0.030 Uiso calc R 1 . .
C C7 0.2839(2) 0.7824(3) 0.05361(14) 0.0163(5) Uani d . 1 . .
C C8 0.2556(2) 0.9315(3) 0.00510(14) 0.0158(4) Uani d . 1 . .
C C9 0.3318(2) 0.9800(3) -0.06579(15) 0.0219(5) Uani d . 1 . .
H H9A 0.2709 1.0303 -0.1120 0.033 Uiso calc R 1 . .
H H9B 0.3720 0.8905 -0.0899 0.033 Uiso calc R 1 . .
H H9C 0.4028 1.0511 -0.0423 0.033 Uiso calc R 1 . .
C C10 -0.3241(2) 1.0385(3) 0.43680(17) 0.0251(5) Uani d . 1 . .
H H10A -0.2903 0.9503 0.4076 0.038 Uiso calc R 1 . .
H H10B -0.3758 1.1041 0.3931 0.038 Uiso calc R 1 . .
H H10C -0.3821 1.0035 0.4789 0.038 Uiso calc R 1 . .

loop_
_atom_site_aniso_label
_atom_site_aniso_U_11
_atom_site_aniso_U_22
_atom_site_aniso_U_33
_atom_site_aniso_U_12
_atom_site_aniso_U_13
_atom_site_aniso_U_23
Cu1 0.01633(15) 0.01304(15) 0.01304(14) 0.00299(10) 0.00462(10) 0.00150(10)
Ca1 0.0144(3) 0.0150(3) 0.0135(3) -0.0026(2) 0.0032(2) -0.0004(2)
O1 0.0261(9) 0.0151(8) 0.0197(8) 0.0043(7) 0.0050(7) 0.0032(7)
O2 0.0183(8) 0.0135(7) 0.0195(8) 0.0018(6) 0.0021(6) 0.0054(6)
O3 0.0271(9) 0.0250(9) 0.0130(8) -0.0030(7) 0.0071(7) -0.0015(7)
O4 0.0192(8) 0.0214(8) 0.0231(8) 0.0078(7) 0.0053(7) -0.0014(7)
O5 0.0176(9) 0.0183(8) 0.0293(9) 0.0011(6) 0.0012(7) -0.0042(7)
N1 0.0148(9) 0.0136(9) 0.0153(9) 0.0007(7) 0.0015(7) 0.0017(7)
N2 0.0221(10) 0.0158(9) 0.0146(9) 0.0019(8) 0.0053(8) 0.0026(8)
N3 0.0225(10) 0.0155(9) 0.0167(9) 0.0049(8) 0.0057(8) 0.0039(8)
N4 0.0139(9) 0.0140(9) 0.0148(9) 0.0009(7) 0.0003(7) 0.0009(7)
C1 0.0398(16) 0.0247(13) 0.0239(13) 0.0110(11) 0.0120(11) -0.0002(11)
C2 0.0155(11) 0.0186(11) 0.0165(11) 0.0013(9) 0.0020(9) -0.0017(9)
C3 0.0148(11) 0.0200(11) 0.0151(10) -0.0021(9) 0.0007(8) 0.0000(9)
C4 0.0309(14) 0.0201(12) 0.0175(11) 0.0041(10) 0.0071(10) 0.0046(10)
C5 0.0306(14) 0.0299(14) 0.0277(14) 0.0073(11) 0.0043(11) 0.0093(12)
C6 0.0306(14) 0.0202(12) 0.0257(13) 0.0113(10) 0.0082(11) 0.0045(10)
C7 0.0169(11) 0.0165(11) 0.0146(10) 0.0030(9) -0.0008(8) -0.0016(9)
C8 0.0148(11) 0.0186(11) 0.0138(10) 0.0004(9) 0.0010(8) -0.0012(9)
C9 0.0195(12) 0.0265(13) 0.0209(12) 0.0005(10) 0.0065(9) 0.0019(10)
C10 0.0199(12) 0.0237(12) 0.0304(13) -0.0006(10) -0.0007(10) -0.0041(11)

loop_
_atom_type_symbol
_atom_type_description
_atom_type_scat_dispersion_real
_atom_type_scat_dispersion_imag
_atom_type_scat_source
C C 0.0033 0.0016 'International Tables Vol C Tables 4.2.6.8 and 6.1.1.4'
H H 0.0000 0.0000 'International Tables Vol C Tables 4.2.6.8 and 6.1.1.4'
N N 0.0061 0.0033 'International Tables Vol C Tables 4.2.6.8 and 6.1.1.4'
O O 0.0106 0.0060 'International Tables Vol C Tables 4.2.6.8 and 6.1.1.4'
K K 0.2009 0.2494 'International Tables Vol C Tables 4.2.6.8 and 6.1.1.4'
Cu Cu 0.3201 1.2651 'International Tables Vol C Tables 4.2.6.8 and 6.1.1.4'

loop_
_geom_angle_atom_site_label_1
_geom_angle_atom_site_label_2
_geom_angle_atom_site_label_3
_geom_angle_site_symmetry_1
_geom_angle_site_symmetry_3
_geom_angle
_geom_angle_publ_flag
N3 Cu1 N2 . . 98.02(8) ?
N3 Cu1 N4 . . 82.10(8) ?
N2 Cu1 N4 . . 166.31(8) ?
N3 Cu1 N1 . . 163.47(8) ?
N2 Cu1 N1 . . 81.29(8) ?
N4 Cu1 N1 . . 94.69(8) ?
N3 Cu1 O2 . 3_575 103.12(7) ?
N2 Cu1 O2 . 3_575 106.54(7) ?
N4 Cu1 O2 . 3_575 86.66(6) ?
N1 Cu1 O2 . 3_575 92.83(7) ?
O4 Ca1 O4 4_576 2 180.00(8) ?
O4 Ca1 O3 4_576 3_576 91.40(6) ?
O4 Ca1 O3 2 3_576 88.60(6) ?
O4 Ca1 O3 4_576 . 88.60(6) ?
O4 Ca1 O3 2 . 91.40(6) ?
O3 Ca1 O3 3_576 . 180.0 ?
O4 Ca1 O5 4_576 . 85.18(6) ?
O4 Ca1 O5 2 . 94.82(6) ?
O3 Ca1 O5 3_576 . 95.69(6) ?
O3 Ca1 O5 . . 84.31(6) ?
O4 Ca1 O5 4_576 3_576 94.82(6) ?
O4 Ca1 O5 2 3_576 85.18(6) ?
O3 Ca1 O5 3_576 3_576 84.31(6) ?
O3 Ca1 O5 . 3_576 95.69(6) ?
O5 Ca1 O5 . 3_576 180.0 ?
N1 O1 H1O . . 104.7 ?
C10 O5 H5O . . 100.9 ?
C2 N1 O1 . . 117.47(18) ?
C2 N1 Cu1 . . 116.42(15) ?
O1 N1 Cu1 . . 126.09(14) ?
C3 N2 C4 . . 118.48(19) ?
C3 N2 Cu1 . . 115.18(15) ?
C4 N2 Cu1 . . 124.40(15) ?
C7 N3 C6 . . 120.9(2) ?
C7 N3 Cu1 . . 114.57(15) ?
C6 N3 Cu1 . . 123.60(15) ?
C8 N4 O2 . . 120.42(18) ?
C8 N4 Cu1 . . 115.63(15) ?
O2 N4 Cu1 . . 123.91(13) ?
C2 C1 H1A . . 109.5 ?
C2 C1 H1B . . 109.5 ?
H1A C1 H1B . . 109.5 ?
C2 C1 H1C . . 109.5 ?
H1A C1 H1C . . 109.5 ?
H1B C1 H1C . . 109.5 ?
N1 C2 C1 . . 124.7(2) ?
N1 C2 C3 . . 112.64(19) ?
C1 C2 C3 . . 122.6(2) ?
O3 C3 N2 . . 127.6(2) ?
O3 C3 C2 . . 118.5(2) ?
N2 C3 C2 . . 113.87(19) ?
N2 C4 C5 . . 112.4(2) ?
N2 C4 H4A . . 109.1 ?
C5 C4 H4A . . 109.1 ?
N2 C4 H4B . . 109.1 ?
C5 C4 H4B . . 109.1 ?
H4A C4 H4B . . 107.9 ?
C4 C5 C6 . . 117.9(2) ?
C4 C5 H5A . . 107.8 ?
C6 C5 H5A . . 107.8 ?
C4 C5 H5B . . 107.8 ?
C6 C5 H5B . . 107.8 ?
H5A C5 H5B . . 107.2 ?
N3 C6 C5 . . 112.0(2) ?
N3 C6 H6A . . 109.2 ?
C5 C6 H6A . . 109.2 ?
N3 C6 H6B . . 109.2 ?
C5 C6 H6B . . 109.2 ?
H6A C6 H6B . . 107.9 ?
O4 C7 N3 . . 127.8(2) ?
O4 C7 C8 . . 118.0(2) ?
N3 C7 C8 . . 114.15(19) ?
N4 C8 C9 . . 124.9(2) ?
N4 C8 C7 . . 112.86(19) ?
C9 C8 C7 . . 122.2(2) ?
C8 C9 H9A . . 109.5 ?
C8 C9 H9B . . 109.5 ?
H9A C9 H9B . . 109.5 ?
C8 C9 H9C . . 109.5 ?
H9A C9 H9C . . 109.5 ?
H9B C9 H9C . . 109.5 ?
O5 C10 H10A . . 109.5 ?
O5 C10 H10B . . 109.5 ?
H10A C10 H10B . . 109.5 ?
O5 C10 H10C . . 109.5 ?
H10A C10 H10C . . 109.5 ?
H10B C10 H10C . . 109.5 ?

loop_
_geom_bond_atom_site_label_1
_geom_bond_atom_site_label_2
_geom_bond_site_symmetry_2
_geom_bond_distance
_geom_bond_publ_flag
Cu1 N1 . 1.9751(18) y
Cu1 N2 . 1.9469(18) y
Cu1 N3 . 1.9320(19) y
Cu1 N4 . 1.9650(18) y
Cu1 O2 3_575 2.4646(16) y
Ca1 O3 . 2.3134(16) y
Ca1 O4 2 2.2818(16) y
Ca1 O5 . 2.3811(16) y
O1 N1 . 1.377(2) ?
O1 H1O . 0.9852 ?
O2 N4 . 1.363(2) ?
O3 C3 . 1.255(3) ?
O4 C7 . 1.262(3) ?
O5 C10 . 1.436(3) ?
O5 H5O . 0.9358 ?
N1 C2 . 1.287(3) ?
N2 C3 . 1.317(3) ?
N2 C4 . 1.466(3) ?
N3 C7 . 1.316(3) ?
N3 C6 . 1.464(3) ?
N4 C8 . 1.288(3) ?
C1 C2 . 1.486(3) ?
C1 H1A . 0.9800 ?
C1 H1B . 0.9800 ?
C1 H1C . 0.9800 ?
C2 C3 . 1.522(3) ?
C4 C5 . 1.504(4) ?
C4 H4A . 0.9900 ?
C4 H4B . 0.9900 ?
C5 C6 . 1.516(4) ?
C5 H5A . 0.9900 ?
C5 H5B . 0.9900 ?
C6 H6A . 0.9900 ?
C6 H6B . 0.9900 ?
C7 C8 . 1.516(3) ?
C8 C9 . 1.482(3) ?
C9 H9A . 0.9800 ?
C9 H9B . 0.9800 ?
C9 H9C . 0.9800 ?
C10 H10A . 0.9800 ?
C10 H10B . 0.9800 ?
C10 H10C . 0.9800 ?

loop_
_geom_hbond_atom_site_label_D
_geom_hbond_atom_site_label_H
_geom_hbond_atom_site_label_A
_geom_hbond_site_symmetry_A
_geom_hbond_distance_DH
_geom_hbond_distance_HA
_geom_hbond_distance_DA
_geom_hbond_angle_DHA
_geom_hbond_publ_flag
O1 H1O O2 . 0.99 1.65 2.610(2) 165 y
O5 H5O O2 4_586 0.94 1.79 2.681(2) 159 y

loop_
_geom_torsion_atom_site_label_1
_geom_torsion_atom_site_label_2
_geom_torsion_atom_site_label_3
_geom_torsion_atom_site_label_4
_geom_torsion_site_symmetry_1
_geom_torsion_site_symmetry_2
_geom_torsion_site_symmetry_3
_geom_torsion_site_symmetry_4
_geom_torsion
_geom_torsion_publ_flag
N3 Cu1 N1 C2 . . . . -87.3(3) ?
N2 Cu1 N1 C2 . . . . 1.52(17) ?
N4 Cu1 N1 C2 . . . . -165.30(17) ?
O2 Cu1 N1 C2 3_575 . . . 107.82(17) ?
Cu1 Cu1 N1 C2 3_575 . . . 150.40(17) ?
N3 Cu1 N1 O1 . . . . 91.4(3) ?
N2 Cu1 N1 O1 . . . . -179.78(18) ?
N4 Cu1 N1 O1 . . . . 13.41(17) ?
O2 Cu1 N1 O1 3_575 . . . -73.47(17) ?
Cu1 Cu1 N1 O1 3_575 . . . -30.90(16) ?
N3 Cu1 N2 C3 . . . . 157.38(17) ?
N4 Cu1 N2 C3 . . . . 67.8(4) ?
N1 Cu1 N2 C3 . . . . -5.93(16) ?
O2 Cu1 N2 C3 3_575 . . . -96.30(17) ?
Cu1 Cu1 N2 C3 3_575 . . . -65.8(2) ?
N3 Cu1 N2 C4 . . . . -6.4(2) ?
N4 Cu1 N2 C4 . . . . -96.0(4) ?
N1 Cu1 N2 C4 . . . . -169.8(2) ?
O2 Cu1 N2 C4 3_575 . . . 99.87(19) ?
Cu1 Cu1 N2 C4 3_575 . . . 130.39(16) ?
N2 Cu1 N3 C7 . . . . -159.43(17) ?
N4 Cu1 N3 C7 . . . . 6.74(16) ?
N1 Cu1 N3 C7 . . . . -73.0(3) ?
O2 Cu1 N3 C7 3_575 . . . 91.42(17) ?
Cu1 Cu1 N3 C7 3_575 . . . 45.67(17) ?
N2 Cu1 N3 C6 . . . . 9.4(2) ?
N4 Cu1 N3 C6 . . . . 175.6(2) ?
N1 Cu1 N3 C6 . . . . 95.8(3) ?
O2 Cu1 N3 C6 3_575 . . . -99.71(19) ?
Cu1 Cu1 N3 C6 3_575 . . . -145.46(18) ?
N3 Cu1 N4 C8 . . . . -2.44(16) ?
N2 Cu1 N4 C8 . . . . 89.0(4) ?
N1 Cu1 N4 C8 . . . . 161.24(16) ?
O2 Cu1 N4 C8 3_575 . . . -106.19(16) ?
Cu1 Cu1 N4 C8 3_575 . . . -127.01(18) ?
N3 Cu1 N4 O2 . . . . 175.17(17) ?
N2 Cu1 N4 O2 . . . . -93.4(3) ?
N1 Cu1 N4 O2 . . . . -21.15(16) ?
O2 Cu1 N4 O2 3_575 . . . 71.42(16) ?
Cu1 Cu1 N4 O2 3_575 . . . 50.60(13) ?
O1 N1 C2 C1 . . . . 0.4(3) ?
Cu1 N1 C2 C1 . . . . 179.3(2) ?
O1 N1 C2 C3 . . . . -176.28(17) ?
Cu1 N1 C2 C3 . . . . 2.5(2) ?
C4 N2 C3 O3 . . . . -4.2(4) ?
Cu1 N2 C3 O3 . . . . -169.08(19) ?
C4 N2 C3 C2 . . . . 173.6(2) ?
Cu1 N2 C3 C2 . . . . 8.8(2) ?
N1 C2 C3 O3 . . . . 170.6(2) ?
C1 C2 C3 O3 . . . . -6.2(3) ?
N1 C2 C3 N2 . . . . -7.4(3) ?
C1 C2 C3 N2 . . . . 175.8(2) ?
C3 N2 C4 C5 . . . . -133.0(2) ?
Cu1 N2 C4 C5 . . . . 30.3(3) ?
N2 C4 C5 C6 . . . . -62.6(3) ?
C7 N3 C6 C5 . . . . 132.3(2) ?
Cu1 N3 C6 C5 . . . . -35.9(3) ?
C4 C5 C6 N3 . . . . 65.8(3) ?
Ca1 O4 C7 N3 2_545 . . . 57.7(5) ?
Ca1 O4 C7 C8 2_545 . . . -122.4(3) ?
C6 N3 C7 O4 . . . . 1.4(4) ?
Cu1 N3 C7 O4 . . . . 170.55(19) ?
C6 N3 C7 C8 . . . . -178.6(2) ?
Cu1 N3 C7 C8 . . . . -9.4(2) ?
O2 N4 C8 C9 . . . . -0.9(3) ?
Cu1 N4 C8 C9 . . . . 176.75(18) ?
O2 N4 C8 C7 . . . . -179.45(17) ?
Cu1 N4 C8 C7 . . . . -1.8(2) ?
O4 C7 C8 N4 . . . . -172.59(19) ?
N3 C7 C8 N4 . . . . 7.3(3) ?
O4 C7 C8 C9 . . . . 8.9(3) ?
N3 C7 C8 C9 . . . . -171.2(2) ?
